data_8107468
loop_
_publ_author_name
'Meng, Yuning'
'Cai, Bin'

_publ_section_title
;
 Crystal structure of
 cyclo-(bis(&#x00B5;2-3,3&#x2032;-(1H-imidazole-3-ium-1,3-diyl)dipropionato-\k4
 O,O&#x2032;:O&#x2033;,O&#x2033;&#x2032;)-dinitrato-\k2
 O,O&#x2032;-tetraoxido-diuranium(VI) C18H22N6O18U2
;
_journal_issue 3
_journal_name_full 'Zeitschrift f\"ur Kristallographie - New Crystal Structures'
_journal_page_first 463
_journal_page_last 464
_journal_paper_doi 10.1515/ncrs-2023-0035
_journal_volume 238
_journal_year 2023
_chemical_formula_moiety 'C18 H22 N6 O18 U2'
_chemical_formula_sum 'C18 H22 N6 O18 U2'
_chemical_formula_weight 1086.47
_space_group_crystal_system monoclinic
_space_group_IT_number 13
_space_group_name_Hall '-P 2yc'
_space_group_name_H-M_alt 'P 1 2/c 1'
_atom_sites_solution_hydrogens geom
_atom_sites_solution_primary dual
_cell_angle_alpha 90
_cell_angle_beta 106.226(4)
_cell_angle_gamma 90
_cell_formula_units_Z 2
_cell_length_a 10.894(2)
_cell_length_b 7.9674(16)
_cell_length_c 16.787(3)
_cell_measurement_reflns_used 3247
_cell_measurement_temperature 296(2)
_cell_measurement_theta_max 27.199
_cell_measurement_theta_min 2.725
_cell_volume 1399.0(5)
_computing_cell_refinement 'SAINT v8.34A (Bruker, 2013) [1]'
_computing_data_collection 'Bruker SMART'
_computing_data_reduction 'SAINT v8.34A (Bruker, 2013) [1]'
_computing_molecular_graphics 'Olex2 1.3 (Dolomanov et al., 2009) [2]'
_computing_publication_material 'Olex2 1.3 (Dolomanov et al., 2009) [2]'
_computing_structure_refinement 'SHELXL 2018/3 (Sheldrick, 2015) [3]'
_computing_structure_solution 'SHELXT 2018/2 (Sheldrick, 2018) [4]'
_diffrn_ambient_temperature 296.15
_diffrn_measured_fraction_theta_full 0.996
_diffrn_measured_fraction_theta_max 0.987
_diffrn_measurement_device_type 'CCD area detector'
_diffrn_measurement_method 'phi and omega scans'
_diffrn_radiation_monochromator graphite
_diffrn_radiation_type MoK\a
_diffrn_radiation_wavelength 0.71073
_diffrn_reflns_av_R_equivalents 0.0579
_diffrn_reflns_av_unetI/netI 0.0594
_diffrn_reflns_Laue_measured_fraction_full 0.996
_diffrn_reflns_Laue_measured_fraction_max 0.987
_diffrn_reflns_limit_h_max 14
_diffrn_reflns_limit_h_min -14
_diffrn_reflns_limit_k_max 10
_diffrn_reflns_limit_k_min -9
_diffrn_reflns_limit_l_max 21
_diffrn_reflns_limit_l_min -19
_diffrn_reflns_number 11452
_diffrn_reflns_point_group_measured_fraction_full 0.996
_diffrn_reflns_point_group_measured_fraction_max 0.987
_diffrn_reflns_theta_full 25.242
_diffrn_reflns_theta_max 27.602
_diffrn_reflns_theta_min 1.947
_diffrn_source_current 30.0
_diffrn_source_power 1.5
_diffrn_source_voltage 50.0
_exptl_absorpt_coefficient_mu 11.654
_exptl_absorpt_correction_T_max 0.7456
_exptl_absorpt_correction_T_min 0.3354
_exptl_absorpt_correction_type multi-scan
_exptl_absorpt_process_details
;
SADABS-2014/5 (Bruker,2014/5) was used for absorption correction.
wR2(int) was 0.1677 before and 0.0603 after correction.
The Ratio of minimum to maximum transmission is 0.4498.
The \l/2 correction factor is 0.00150.
;
_exptl_crystal_colour yellow
_exptl_crystal_colour_primary yellow
_exptl_crystal_density_diffrn 2.579
_exptl_crystal_density_method 'not measured'
_exptl_crystal_description block
_exptl_crystal_F_000 1000
_exptl_crystal_size_max 0.26
_exptl_crystal_size_mid 0.15
_exptl_crystal_size_min 0.1
_refine_diff_density_max 1.554
_refine_diff_density_min -1.622
_refine_diff_density_rms 0.192
_refine_ls_extinction_coef .
_refine_ls_extinction_method none
_refine_ls_goodness_of_fit_ref 1.032
_refine_ls_hydrogen_treatment constr
_refine_ls_matrix_type full
_refine_ls_number_parameters 199
_refine_ls_number_reflns 3210
_refine_ls_number_restraints 0
_refine_ls_restrained_S_all 1.032
_refine_ls_R_factor_all 0.0392
_refine_ls_R_factor_gt 0.0307
_refine_ls_shift/su_max 0.001
_refine_ls_shift/su_mean 0.000
_refine_ls_structure_factor_coef Fsqd
_refine_ls_weighting_details 'w=1/[\s^2^(Fo^2^)+(0.0234P)^2^] where P=(Fo^2^+2Fc^2^)/3'
_refine_ls_weighting_scheme calc
_refine_ls_wR_factor_gt 0.0698
_refine_ls_wR_factor_ref 0.0728
_reflns_Friedel_coverage 0.000
_reflns_Friedel_fraction_full .
_reflns_Friedel_fraction_max .
_reflns_number_gt 2720
_reflns_number_total 3210
_reflns_threshold_expression 'I > 2\s(I)'
_cod_data_source_file suppl_j_ncrs-2023-0035_suppl.cif
_cod_data_source_block 1
_cod_original_cell_volume 1399.1(5)
_cod_original_sg_symbol_H-M 'P 2/c'
_cod_database_code 8107468
_shelx_space_group_comment
;
The symmetry employed for this shelxl refinement is uniquely defined
by the following loop, which should always be used as a source of
symmetry information in preference to the above space-group names.
They are only intended as comments.
;
_shelx_estimated_absorpt_t_max 0.389
_shelx_estimated_absorpt_t_min 0.152
_olex2_refinement_description
;
1. Fixed Uiso
 At 1.2 times of:
  All C(H) groups, All C(H,H) groups
2.a Secondary CH2 refined with riding coordinates:
 C2(H2A,H2B), C3(H3A,H3B), C7(H7A,H7B), C8(H8A,H8B)
2.b Aromatic/amide H refined with riding coordinates:
 C4(H4), C5(H5), C6(H6)
;
_olex2_submission_special_instructions 'No special instructions were received'

loop_
_space_group_symop_operation_xyz
'x, y, z'
'-x, y, -z+1/2'
'-x, -y, -z'
'x, -y, z-1/2'

loop_
_atom_site_label
_atom_site_type_symbol
_atom_site_fract_x
_atom_site_fract_y
_atom_site_fract_z
_atom_site_U_iso_or_equiv
_atom_site_adp_type
_atom_site_occupancy
_atom_site_site_symmetry_order
_atom_site_calc_flag
_atom_site_refinement_flags_posn
_atom_site_refinement_flags_adp
_atom_site_refinement_flags_occupancy
_atom_site_disorder_assembly
_atom_site_disorder_group
C1 C 0.2197(6) 0.4682(7) 0.5647(3) 0.0223(12) Uani 1 1 d . . . . .
C2 C 0.1764(6) 0.3108(7) 0.5177(4) 0.0247(13) Uani 1 1 d . . . . .
H2A H 0.086651 0.322607 0.488050 0.030 Uiso 1 1 calc R U . . .
H2B H 0.183559 0.219785 0.557120 0.030 Uiso 1 1 calc R U . . .
C3 C 0.2486(6) 0.2619(7) 0.4560(4) 0.0224(12) Uani 1 1 d . . . . .
H3A H 0.336458 0.235255 0.485461 0.027 Uiso 1 1 calc R U . . .
H3B H 0.209918 0.162653 0.425779 0.027 Uiso 1 1 calc R U . . .
C4 C 0.1401(6) 0.4813(8) 0.3475(4) 0.0292(14) Uani 1 1 d . . . . .
H4 H 0.055158 0.451616 0.340595 0.035 Uiso 1 1 calc R U . . .
C5 C 0.1820(5) 0.6100(8) 0.3114(4) 0.0286(14) Uani 1 1 d . . . . .
H5 H 0.131547 0.686150 0.274417 0.034 Uiso 1 1 calc R U . . .
C6 C 0.3486(5) 0.4804(7) 0.3909(3) 0.0204(12) Uani 1 1 d . . . . .
H6 H 0.432420 0.451372 0.418460 0.024 Uiso 1 1 calc R U . . .
C7 C 0.4015(6) 0.7356(7) 0.3217(4) 0.0239(13) Uani 1 1 d . . . . .
H7A H 0.376975 0.760435 0.262756 0.029 Uiso 1 1 calc R U . . .
H7B H 0.487400 0.689812 0.336351 0.029 Uiso 1 1 calc R U . . .
C8 C 0.4012(6) 0.8980(7) 0.3701(4) 0.0256(13) Uani 1 1 d . . . . .
H8A H 0.323121 0.959372 0.344868 0.031 Uiso 1 1 calc R U . . .
H8B H 0.401939 0.870476 0.426466 0.031 Uiso 1 1 calc R U . . .
C9 C 0.5129(5) 1.0072(7) 0.3720(3) 0.0200(12) Uani 1 1 d . . . . .
N1 N 0.2461(4) 0.4009(6) 0.3971(3) 0.0187(10) Uani 1 1 d . . . . .
N2 N 0.3135(4) 0.6094(6) 0.3387(3) 0.0210(10) Uani 1 1 d . . . . .
N3 N 0.0530(5) 0.9775(7) 0.6632(3) 0.0309(12) Uani 1 1 d . . . . .
O1 O 0.1982(4) 0.8687(5) 0.5245(2) 0.0297(10) Uani 1 1 d . . . . .
O2 O 0.3371(5) 0.7329(6) 0.7293(3) 0.0361(11) Uani 1 1 d . . . . .
O3 O 0.1426(4) 0.5431(5) 0.5969(3) 0.0297(10) Uani 1 1 d . . . . .
O4 O 0.3275(4) 0.5315(5) 0.5701(2) 0.0252(9) Uani 1 1 d . . . . .
O5 O 0.5208(4) 1.1527(5) 0.4018(2) 0.0242(9) Uani 1 1 d . . . . .
O6 O 0.6014(4) 0.9485(5) 0.3450(3) 0.0301(10) Uani 1 1 d . . . . .
O7 O 0.1627(4) 1.0465(5) 0.6748(3) 0.0303(10) Uani 1 1 d . . . . .
O8 O 0.0515(4) 0.8213(5) 0.6481(3) 0.0340(11) Uani 1 1 d . . . . .
O9 O -0.0420(5) 1.0548(6) 0.6644(3) 0.0451(13) Uani 1 1 d . . . . .
U1 U 0.26867(2) 0.79818(3) 0.62644(2) 0.01911(8) Uani 1 1 d . . . . .

loop_
_atom_site_aniso_label
_atom_site_aniso_U_11
_atom_site_aniso_U_22
_atom_site_aniso_U_33
_atom_site_aniso_U_23
_atom_site_aniso_U_13
_atom_site_aniso_U_12
C1 0.022(3) 0.018(3) 0.026(3) 0.005(2) 0.005(2) -0.002(2)
C2 0.030(3) 0.016(3) 0.032(3) -0.001(2) 0.016(3) -0.007(2)
C3 0.025(3) 0.011(3) 0.033(3) 0.002(2) 0.012(3) -0.001(2)
C4 0.013(3) 0.028(3) 0.045(4) 0.008(3) 0.005(3) -0.004(2)
C5 0.012(3) 0.026(3) 0.044(3) 0.010(3) 0.002(3) -0.006(2)
C6 0.017(3) 0.018(3) 0.029(3) 0.001(2) 0.011(2) 0.002(2)
C7 0.029(3) 0.020(3) 0.030(3) -0.004(2) 0.021(3) -0.008(3)
C8 0.026(3) 0.023(3) 0.033(3) -0.002(3) 0.016(3) -0.004(3)
C9 0.021(3) 0.020(3) 0.018(3) 0.001(2) 0.005(2) -0.005(2)
N1 0.016(2) 0.015(2) 0.026(2) 0.0005(19) 0.009(2) 0.0007(19)
N2 0.020(2) 0.016(2) 0.029(2) -0.001(2) 0.010(2) -0.001(2)
N3 0.028(3) 0.033(3) 0.033(3) -0.006(2) 0.012(2) -0.003(3)
O1 0.032(2) 0.023(2) 0.033(2) 0.0045(18) 0.0074(19) 0.0012(19)
O2 0.035(3) 0.042(3) 0.027(2) 0.0071(19) 0.003(2) -0.009(2)
O3 0.022(2) 0.027(2) 0.045(2) -0.0092(19) 0.018(2) -0.0076(18)
O4 0.016(2) 0.022(2) 0.039(2) -0.0034(17) 0.0108(18) -0.0037(16)
O5 0.024(2) 0.020(2) 0.030(2) -0.0028(16) 0.0101(18) -0.0027(17)
O6 0.022(2) 0.028(2) 0.045(2) -0.0166(19) 0.017(2) -0.0087(18)
O7 0.030(2) 0.026(2) 0.044(2) -0.0099(19) 0.024(2) -0.0062(19)
O8 0.027(2) 0.027(3) 0.057(3) -0.016(2) 0.027(2) -0.0095(19)
O9 0.032(3) 0.049(3) 0.056(3) -0.014(2) 0.017(2) 0.006(2)
U1 0.01777(12) 0.01903(13) 0.02207(12) -0.00274(8) 0.00813(9) -0.00580(8)

loop_
_atom_type_symbol
_atom_type_description
_atom_type_scat_dispersion_real
_atom_type_scat_dispersion_imag
_atom_type_scat_source
C C 0.0033 0.0016 'International Tables Vol C Tables 4.2.6.8 and 6.1.1.4'
H H 0.0000 0.0000 'International Tables Vol C Tables 4.2.6.8 and 6.1.1.4'
N N 0.0061 0.0033 'International Tables Vol C Tables 4.2.6.8 and 6.1.1.4'
O O 0.0106 0.0060 'International Tables Vol C Tables 4.2.6.8 and 6.1.1.4'
U U -9.6767 9.6646 'International Tables Vol C Tables 4.2.6.8 and 6.1.1.4'

loop_
_geom_angle_atom_site_label_1
_geom_angle_atom_site_label_2
_geom_angle_atom_site_label_3
_geom_angle
_geom_angle_site_symmetry_1
_geom_angle_site_symmetry_3
O3 C1 C2 118.3(5) . .
O4 C1 C2 121.9(5) . .
O4 C1 O3 119.8(5) . .
C1 C2 H2A 108.4 . .
C1 C2 H2B 108.4 . .
C1 C2 C3 115.6(5) . .
H2A C2 H2B 107.4 . .
C3 C2 H2A 108.4 . .
C3 C2 H2B 108.4 . .
C2 C3 H3A 109.6 . .
C2 C3 H3B 109.6 . .
H3A C3 H3B 108.1 . .
N1 C3 C2 110.4(4) . .
N1 C3 H3A 109.6 . .
N1 C3 H3B 109.6 . .
C5 C4 H4 126.4 . .
C5 C4 N1 107.2(5) . .
N1 C4 H4 126.4 . .
C4 C5 H5 126.2 . .
C4 C5 N2 107.6(5) . .
N2 C5 H5 126.2 . .
N1 C6 H6 125.4 . .
N1 C6 N2 109.2(5) . .
N2 C6 H6 125.4 . .
H7A C7 H7B 107.9 . .
C8 C7 H7A 109.2 . .
C8 C7 H7B 109.2 . .
N2 C7 H7A 109.2 . .
N2 C7 H7B 109.2 . .
N2 C7 C8 112.2(5) . .
C7 C8 H8A 109.1 . .
C7 C8 H8B 109.1 . .
H8A C8 H8B 107.8 . .
C9 C8 C7 112.6(5) . .
C9 C8 H8A 109.1 . .
C9 C8 H8B 109.1 . .
C8 C9 U1 177.3(4) . 3_676
O5 C9 C8 120.9(5) . .
O5 C9 O6 120.7(5) . .
O5 C9 U1 61.8(3) . 3_676
O6 C9 C8 118.4(5) . .
O6 C9 U1 58.9(3) . 3_676
C4 N1 C3 127.4(5) . .
C6 N1 C3 123.8(5) . .
C6 N1 C4 108.4(5) . .
C5 N2 C7 127.4(5) . .
C6 N2 C5 107.5(5) . .
C6 N2 C7 124.8(5) . .
O8 N3 O7 114.3(5) . .
O9 N3 O7 123.1(6) . .
O9 N3 O8 122.7(6) . .
C1 O3 U1 94.4(3) . .
C1 O4 U1 92.0(3) . .
C9 O5 U1 91.9(3) . 3_676
C9 O6 U1 94.7(3) . 3_676
N3 O7 U1 96.1(3) . .
N3 O8 U1 98.1(3) . .
O1 U1 C9 88.36(18) . 3_676
O1 U1 O3 90.03(18) . .
O1 U1 O4 89.53(17) . .
O1 U1 O5 86.56(17) . 3_676
O1 U1 O6 89.91(17) . 3_676
O1 U1 O7 87.05(17) . .
O1 U1 O8 86.80(18) . .
O2 U1 C9 91.64(18) . 3_676
O2 U1 O1 178.3(2) . .
O2 U1 O3 90.75(18) . .
O2 U1 O4 92.14(19) . .
O2 U1 O5 94.20(19) . 3_676
O2 U1 O6 89.34(18) . 3_676
O2 U1 O7 91.25(19) . .
O2 U1 O8 92.2(2) . .
O3 U1 C9 152.42(15) . 3_676
O3 U1 O4 52.88(13) . .
O3 U1 O5 126.16(13) . 3_676
O3 U1 O6 178.82(14) . 3_676
O3 U1 O7 115.88(14) . .
O3 U1 O8 65.55(13) . .
O4 U1 C9 99.57(15) . 3_676
O4 U1 O5 73.36(13) . 3_676
O4 U1 O7 168.29(13) . .
O4 U1 O8 118.30(13) . .
O5 U1 C9 26.27(14) 3_676 3_676
O5 U1 O7 117.55(13) 3_676 .
O5 U1 O8 166.51(14) 3_676 .
O6 U1 C9 26.40(14) 3_676 3_676
O6 U1 O4 125.94(13) 3_676 .
O6 U1 O5 52.66(13) 3_676 3_676
O6 U1 O7 65.29(14) 3_676 .
O6 U1 O8 115.62(13) 3_676 .
O7 U1 C9 91.53(15) . 3_676
O8 U1 C9 141.73(15) . 3_676
O8 U1 O7 50.33(13) . .

loop_
_geom_bond_atom_site_label_1
_geom_bond_atom_site_label_2
_geom_bond_distance
_geom_bond_site_symmetry_2
C1 C2 1.486(8) .
C1 O3 1.268(7) .
C1 O4 1.258(7) .
C2 H2A 0.9700 .
C2 H2B 0.9700 .
C2 C3 1.516(8) .
C3 H3A 0.9700 .
C3 H3B 0.9700 .
C3 N1 1.481(7) .
C4 H4 0.9300 .
C4 C5 1.335(8) .
C4 N1 1.378(7) .
C5 H5 0.9300 .
C5 N2 1.377(7) .
C6 H6 0.9300 .
C6 N1 1.313(7) .
C6 N2 1.336(7) .
C7 H7A 0.9700 .
C7 H7B 0.9700 .
C7 C8 1.528(8) .
C7 N2 1.471(7) .
C8 H8A 0.9700 .
C8 H8B 0.9700 .
C8 C9 1.489(8) .
C9 O5 1.255(6) .
C9 O6 1.264(7) .
C9 U1 2.834(5) 3_676
N3 O7 1.280(6) .
N3 O8 1.269(6) .
N3 O9 1.209(7) .
O1 U1 1.761(4) .
O2 U1 1.758(4) .
O3 U1 2.425(4) .
O4 U1 2.481(4) .
O5 U1 2.499(4) 3_676
O6 U1 2.434(4) 3_676
O7 U1 2.536(4) .
O8 U1 2.499(4) .

loop_
_geom_torsion_atom_site_label_1
_geom_torsion_atom_site_label_2
_geom_torsion_atom_site_label_3
_geom_torsion_atom_site_label_4
_geom_torsion
_geom_torsion_site_symmetry_1
_geom_torsion_site_symmetry_2
_geom_torsion_site_symmetry_3
_geom_torsion_site_symmetry_4
C1 C2 C3 N1 -55.2(7) . . . .
C2 C1 O3 U1 -167.3(4) . . . .
C2 C1 O4 U1 167.4(5) . . . .
C2 C3 N1 C4 -55.1(7) . . . .
C2 C3 N1 C6 116.8(6) . . . .
C4 C5 N2 C6 0.0(7) . . . .
C4 C5 N2 C7 -174.1(5) . . . .
C5 C4 N1 C3 173.3(5) . . . .
C5 C4 N1 C6 0.3(7) . . . .
C7 C8 C9 O5 172.7(5) . . . .
C7 C8 C9 O6 -9.2(7) . . . .
C8 C7 N2 C5 73.3(7) . . . .
C8 C7 N2 C6 -99.9(6) . . . .
C8 C9 O5 U1 179.5(5) . . . 3_676
C8 C9 O6 U1 -179.5(4) . . . 3_676
N1 C4 C5 N2 -0.2(7) . . . .
N1 C6 N2 C5 0.2(6) . . . .
N1 C6 N2 C7 174.5(5) . . . .
N2 C6 N1 C3 -173.6(5) . . . .
N2 C6 N1 C4 -0.4(6) . . . .
N2 C7 C8 C9 164.3(5) . . . .
O3 C1 C2 C3 158.6(5) . . . .
O3 C1 O4 U1 -9.5(5) . . . .
O4 C1 C2 C3 -18.3(8) . . . .
O4 C1 O3 U1 9.7(5) . . . .
O5 C9 O6 U1 -1.4(5) . . . 3_676
O6 C9 O5 U1 1.4(5) . . . 3_676
O7 N3 O8 U1 -10.9(5) . . . .
O8 N3 O7 U1 10.7(5) . . . .
O9 N3 O7 U1 -167.4(5) . . . .
O9 N3 O8 U1 167.2(5) . . . .
